data_7109507
loop_
_publ_author_name
'Hao Wang'
'Ze Chang'
'Yue Li'
'Rong-Mei Wen'
'Xian-He Bu'

_publ_section_title
;
 Chiral uranyl-organic compounds assembled with achiral furandicarboxylic
 acid by spontaneous resolution
;
_journal_name_full Chem.Commun.
_journal_page_first 6659
_journal_paper_doi 10.1039/c3cc42255k
_journal_volume 49
_journal_year 2013
_chemical_formula_moiety 'C18 H12 Na2 O25 U2'
_chemical_formula_sum 'C18 H12 Na2 O25 U2'
_chemical_formula_weight 1150.27
_chemical_name_systematic
;
?
;
_space_group_IT_number 20
_symmetry_cell_setting orthorhombic
_symmetry_space_group_name_Hall 'C 2c 2'
_symmetry_space_group_name_H-M 'C 2 2 21'
_atom_sites_solution_hydrogens geom
_atom_sites_solution_primary direct
_atom_sites_solution_secondary difmap
_audit_creation_method SHELXL-97
_cell_angle_alpha 90.00
_cell_angle_beta 90.00
_cell_angle_gamma 90.00
_cell_formula_units_Z 4
_cell_length_a 7.9714(16)
_cell_length_b 17.775(4)
_cell_length_c 21.312(4)
_cell_measurement_reflns_used 14980
_cell_measurement_temperature 293(2)
_cell_measurement_theta_max 27.60
_cell_measurement_theta_min 3.39
_cell_volume 3019.7(11)
_computing_structure_refinement 'SHELXL-97 (Sheldrick, 1997)'
_computing_structure_solution 'SHELXS-97 (Sheldrick, 1990)'
_diffrn_ambient_temperature 293(2)
_diffrn_measured_fraction_theta_full 0.996
_diffrn_measured_fraction_theta_max 0.996
_diffrn_measurement_device_type 'Rigaku SCXmini diffractometer'
_diffrn_measurement_method \w
_diffrn_radiation_monochromator graphite
_diffrn_radiation_source 'fine-focus sealed tube'
_diffrn_radiation_type MoK\a
_diffrn_radiation_wavelength 0.71073
_diffrn_reflns_av_R_equivalents 0.0792
_diffrn_reflns_av_sigmaI/netI 0.0620
_diffrn_reflns_limit_h_max 9
_diffrn_reflns_limit_h_min -9
_diffrn_reflns_limit_k_max 21
_diffrn_reflns_limit_k_min -21
_diffrn_reflns_limit_l_max 25
_diffrn_reflns_limit_l_min -25
_diffrn_reflns_number 13235
_diffrn_reflns_theta_full 25.01
_diffrn_reflns_theta_max 25.01
_diffrn_reflns_theta_min 3.39
_diffrn_standards_decay_% 0
_diffrn_standards_interval_time 0
_diffrn_standards_number 0
_exptl_absorpt_coefficient_mu 10.843
_exptl_absorpt_correction_T_max 0.1724
_exptl_absorpt_correction_T_min 0.1578
_exptl_absorpt_correction_type multi-scan
_exptl_absorpt_process_details Higashi,1995
_exptl_crystal_colour yellow
_exptl_crystal_density_diffrn 2.517
_exptl_crystal_density_method 'not measured'
_exptl_crystal_description block
_exptl_crystal_F_000 2080
_exptl_crystal_size_max 0.27
_exptl_crystal_size_mid 0.26
_exptl_crystal_size_min 0.25
_refine_diff_density_max 0.981
_refine_diff_density_min -1.090
_refine_diff_density_rms 0.186
_refine_ls_abs_structure_details 'Flack H D (1983), Acta Cryst. A39, 876-881'
_refine_ls_abs_structure_Flack 0.010(17)
_refine_ls_extinction_method none
_refine_ls_goodness_of_fit_ref 1.083
_refine_ls_hydrogen_treatment constr
_refine_ls_matrix_type full
_refine_ls_number_parameters 214
_refine_ls_number_reflns 2660
_refine_ls_number_restraints 2
_refine_ls_restrained_S_all 1.084
_refine_ls_R_factor_all 0.0496
_refine_ls_R_factor_gt 0.0429
_refine_ls_shift/su_max 0.001
_refine_ls_shift/su_mean 0.000
_refine_ls_structure_factor_coef Fsqd
_refine_ls_weighting_details 'calc w=1/[\s^2^(Fo^2^)+(0.0454P)^2^+5.7353P] where P=(Fo^2^+2Fc^2^)/3'
_refine_ls_weighting_scheme calc
_refine_ls_wR_factor_gt 0.0917
_refine_ls_wR_factor_ref 0.0942
_reflns_number_gt 2433
_reflns_number_total 2660
_reflns_threshold_expression >2sigma(I)
_cod_data_source_file c3cc42255k.txt
_cod_data_source_block 1a
_cod_original_sg_symbol_Hall 'C 2c 2 '
_cod_original_sg_symbol_H-M 'C 2 2 21 '
_cod_database_code 7109507

loop_
_symmetry_equiv_pos_as_xyz
'x, y, z'
'-x, -y, z+1/2'
'-x, y, -z+1/2'
'x, -y, -z'
'x+1/2, y+1/2, z'
'-x+1/2, -y+1/2, z+1/2'
'-x+1/2, y+1/2, -z+1/2'
'x+1/2, -y+1/2, -z'

loop_
_atom_site_label
_atom_site_type_symbol
_atom_site_fract_x
_atom_site_fract_y
_atom_site_fract_z
_atom_site_U_iso_or_equiv
_atom_site_adp_type
_atom_site_occupancy
_atom_site_symmetry_multiplicity
_atom_site_calc_flag
_atom_site_refinement_flags
O6 O 0.3291(12) 0.1930(4) 0.3891(6) 0.043(3) Uani 1 1 d .
O5 O 0.1890(11) 0.1001(5) 0.4300(4) 0.033(2) Uani 1 1 d .
C6 C 0.2013(17) 0.1705(7) 0.4137(7) 0.033(3) Uani 1 1 d .
U1 U -0.03065(6) 0.57160(2) 0.38192(2) 0.02532(15) Uani 1 1 d .
O4 O 0.0767(10) 0.4431(4) 0.3833(5) 0.039(2) Uani 1 1 d .
O8 O 0.2465(11) 0.5606(6) 0.3283(4) 0.041(2) Uani 1 1 d .
O3 O -0.1718(12) 0.4556(5) 0.4255(5) 0.035(2) Uani 1 1 d .
O7 O 0.1271(13) 0.6722(5) 0.3310(5) 0.044(3) Uani 1 1 d .
C5 C 0.0581(17) 0.2220(6) 0.4254(6) 0.028(3) Uani 1 1 d .
C8 C 0.3831(19) 0.6635(8) 0.2777(6) 0.037(4) Uani 1 1 d .
O9 O 0.0907(11) 0.2951(4) 0.4102(4) 0.030(2) Uani 1 1 d .
O10 O 0.5000 0.6161(7) 0.2500 0.029(3) Uani 1 2 d S
O2 O -0.1323(12) 0.5544(5) 0.3107(4) 0.039(3) Uani 1 1 d .
O1 O 0.0719(11) 0.5896(5) 0.4540(4) 0.038(2) Uani 1 1 d .
C2 C -0.0570(16) 0.3329(7) 0.4222(5) 0.027(3) Uani 1 1 d .
C1 C -0.0490(19) 0.4135(7) 0.4110(6) 0.032(3) Uani 1 1 d .
C4 C -0.1009(17) 0.2127(7) 0.4447(6) 0.030(3) Uani 1 1 d .
H4 H -0.1527 0.1682 0.4570 0.036 Uiso 1 1 calc R
C3 C -0.1740(17) 0.2874(7) 0.4423(6) 0.029(3) Uani 1 1 d .
H3 H -0.2833 0.3004 0.4531 0.035 Uiso 1 1 calc R
C7 C 0.2472(19) 0.6298(9) 0.3129(6) 0.038(4) Uani 1 1 d .
Na2 Na 0.1101(11) 0.0000 0.5000 0.045(2) Uani 1 2 d S
Na1 Na 0.5000 0.3859(5) 0.2500 0.099(4) Uani 1 2 d SD
O1W O -0.0836(17) 0.0592(8) 0.5614(8) 0.104(5) Uani 1 1 d .
O2W O 0.557(3) 0.3233(9) 0.1678(7) 0.153(8) Uani 1 1 d D
C9 C 0.426(2) 0.7351(8) 0.2669(7) 0.050(4) Uani 1 1 d .
H9 H 0.3674 0.7775 0.2800 0.060 Uiso 1 1 calc R
O3W O 0.737(3) 0.4281(14) 0.271(2) 0.57(5) Uani 1 1 d D

loop_
_atom_site_aniso_label
_atom_site_aniso_U_11
_atom_site_aniso_U_22
_atom_site_aniso_U_33
_atom_site_aniso_U_23
_atom_site_aniso_U_13
_atom_site_aniso_U_12
O6 0.036(6) 0.019(5) 0.073(7) 0.019(5) 0.037(6) 0.008(4)
O5 0.029(5) 0.017(5) 0.052(6) 0.003(4) 0.011(4) 0.001(4)
C6 0.028(9) 0.031(8) 0.040(8) -0.007(7) 0.008(6) -0.001(6)
U1 0.0235(2) 0.0196(2) 0.0329(2) 0.0011(2) 0.0055(2) 0.0039(2)
O4 0.027(5) 0.025(5) 0.065(6) 0.007(6) 0.003(5) 0.005(4)
O8 0.031(5) 0.046(7) 0.045(6) 0.011(5) 0.011(4) 0.012(5)
O3 0.033(6) 0.017(5) 0.054(6) -0.002(4) 0.013(5) 0.014(4)
O7 0.035(6) 0.037(6) 0.060(7) 0.000(5) 0.016(5) -0.003(5)
C5 0.035(9) 0.016(6) 0.032(7) -0.004(5) -0.001(6) 0.010(6)
C8 0.040(9) 0.053(10) 0.019(7) -0.007(7) 0.007(6) 0.013(8)
O9 0.034(5) 0.018(4) 0.037(5) 0.005(4) 0.011(4) 0.008(4)
O10 0.020(8) 0.043(7) 0.025(6) 0.000 0.002(5) 0.000
O2 0.038(6) 0.037(6) 0.042(6) 0.007(5) -0.001(5) 0.001(5)
O1 0.029(6) 0.047(6) 0.038(5) -0.006(4) 0.007(4) 0.001(4)
C2 0.027(8) 0.028(7) 0.026(7) 0.002(6) -0.002(6) 0.018(6)
C1 0.046(9) 0.020(7) 0.030(7) -0.007(5) 0.003(7) 0.002(7)
C4 0.031(8) 0.016(6) 0.042(8) -0.003(6) 0.004(6) 0.003(6)
C3 0.029(8) 0.027(7) 0.032(8) 0.011(7) 0.007(6) -0.004(6)
C7 0.039(9) 0.051(10) 0.025(8) -0.009(7) 0.001(7) 0.005(7)
Na2 0.038(5) 0.042(5) 0.055(5) 0.011(4) 0.000 0.000
Na1 0.130(12) 0.056(6) 0.111(9) 0.000 -0.020(9) 0.000
O1W 0.064(9) 0.101(11) 0.148(13) 0.005(10) 0.056(9) -0.001(9)
O2W 0.141(18) 0.104(12) 0.21(2) -0.083(13) 0.046(16) 0.009(13)
C9 0.063(13) 0.040(8) 0.047(10) -0.010(7) 0.015(8) 0.004(8)
O3W 1.02(12) 0.21(3) 0.46(7) 0.24(4) -0.38(8) -0.36(5)

loop_
_atom_type_symbol
_atom_type_description
_atom_type_scat_dispersion_real
_atom_type_scat_dispersion_imag
_atom_type_scat_source
C C 0.0033 0.0016 'International Tables Vol C Tables 4.2.6.8 and 6.1.1.4'
H H 0.0000 0.0000 'International Tables Vol C Tables 4.2.6.8 and 6.1.1.4'
O O 0.0106 0.0060 'International Tables Vol C Tables 4.2.6.8 and 6.1.1.4'
U U -9.6767 9.6646 'International Tables Vol C Tables 4.2.6.8 and 6.1.1.4'
Na Na 0.0362 0.0249 'International Tables Vol C Tables 4.2.6.8 and 6.1.1.4'

loop_
_geom_angle_atom_site_label_1
_geom_angle_atom_site_label_2
_geom_angle_atom_site_label_3
_geom_angle
_geom_angle_site_symmetry_1
_geom_angle_site_symmetry_3
C6 O6 U1 96.9(8) . 5_545
C6 O5 Na2 153.6(9) . .
C6 O5 U1 91.0(7) . 5_545
Na2 O5 U1 109.7(4) . 5_545
O6 C6 O5 119.7(12) . .
O6 C6 C5 121.0(12) . .
O5 C6 C5 119.3(12) . .
O6 C6 U1 58.1(7) . 5_545
O5 C6 U1 61.8(6) . 5_545
C5 C6 U1 175.8(10) . 5_545
O2 U1 O1 179.7(4) . .
O2 U1 O6 89.8(4) . 5_455
O1 U1 O6 89.9(4) . 5_455
O2 U1 O4 90.5(4) . .
O1 U1 O4 89.8(4) . .
O6 U1 O4 171.9(3) 5_455 .
O2 U1 O7 88.9(4) . .
O1 U1 O7 90.9(4) . .
O6 U1 O7 67.4(3) 5_455 .
O4 U1 O7 120.7(3) . .
O2 U1 O8 89.9(4) . .
O1 U1 O8 90.1(4) . .
O6 U1 O8 120.3(3) 5_455 .
O4 U1 O8 67.8(3) . .
O7 U1 O8 52.9(3) . .
O2 U1 O5 88.7(4) . 5_455
O1 U1 O5 91.2(3) . 5_455
O6 U1 O5 52.2(3) 5_455 5_455
O4 U1 O5 119.8(3) . 5_455
O7 U1 O5 119.5(3) . 5_455
O8 U1 O5 172.4(3) . 5_455
O2 U1 O3 88.3(4) . .
O1 U1 O3 92.0(4) . .
O6 U1 O3 119.7(3) 5_455 .
O4 U1 O3 52.2(3) . .
O7 U1 O3 172.3(3) . .
O8 U1 O3 119.9(3) . .
O5 U1 O3 67.5(3) 5_455 .
O2 U1 C6 88.1(4) . 5_455
O1 U1 C6 91.6(4) . 5_455
O6 U1 C6 25.0(3) 5_455 5_455
O4 U1 C6 146.9(3) . 5_455
O7 U1 C6 92.3(4) . 5_455
O8 U1 C6 145.2(4) . 5_455
O5 U1 C6 27.2(3) 5_455 5_455
O3 U1 C6 94.7(3) . 5_455
O2 U1 Na2 99.1(3) . 5_455
O1 U1 Na2 81.0(3) . 5_455
O6 U1 Na2 85.1(2) 5_455 5_455
O4 U1 Na2 86.9(2) . 5_455
O7 U1 Na2 151.4(2) . 5_455
O8 U1 Na2 153.2(2) . 5_455
O5 U1 Na2 34.3(2) 5_455 5_455
O3 U1 Na2 36.28(19) . 5_455
C6 U1 Na2 60.8(3) 5_455 5_455
C1 O4 U1 96.7(7) . .
C7 O8 U1 92.7(8) . .
C1 O3 Na2 151.9(9) . 5_455
C1 O3 U1 92.8(8) . .
Na2 O3 U1 106.7(3) 5_455 .
C7 O7 U1 95.0(9) . .
C4 C5 O9 111.7(11) . .
C4 C5 C6 134.6(12) . .
O9 C5 C6 113.7(11) . .
C9 C8 O10 109.3(13) . .
C9 C8 C7 132.4(14) . .
O10 C8 C7 118.2(12) . .
C5 O9 C2 105.0(9) . .
C8 O10 C8 105.4(14) 3_655 .
C3 C2 O9 111.6(10) . .
C3 C2 C1 134.0(13) . .
O9 C2 C1 114.4(11) . .
O3 C1 O4 118.3(11) . .
O3 C1 C2 120.5(13) . .
O4 C1 C2 121.1(12) . .
C5 C4 C3 104.8(12) . .
C2 C3 C4 106.9(12) . .
O8 C7 O7 119.3(13) . .
O8 C7 C8 122.5(13) . .
O7 C7 C8 118.2(14) . .
O1W Na2 O1W 94.8(9) 4_556 .
O1W Na2 O5 99.3(5) 4_556 .
O1W Na2 O5 101.1(4) . .
O1W Na2 O5 101.1(4) 4_556 4_556
O1W Na2 O5 99.3(5) . 4_556
O5 Na2 O5 149.7(6) . 4_556
O1W Na2 O3 170.9(4) 4_556 8_556
O1W Na2 O3 87.7(5) . 8_556
O5 Na2 O3 88.8(4) . 8_556
O5 Na2 O3 69.8(3) 4_556 8_556
O1W Na2 O3 87.7(5) 4_556 5_545
O1W Na2 O3 170.9(4) . 5_545
O5 Na2 O3 69.8(3) . 5_545
O5 Na2 O3 88.8(4) 4_556 5_545
O3 Na2 O3 91.1(6) 8_556 5_545
O1W Na2 U1 105.6(4) 4_556 5_545
O1W Na2 U1 134.1(4) . 5_545
O5 Na2 U1 36.0(2) . 5_545
O5 Na2 U1 115.9(3) 4_556 5_545
O3 Na2 U1 78.5(3) 8_556 5_545
O3 Na2 U1 37.0(2) 5_545 5_545
O1W Na2 U1 134.1(4) 4_556 8_556
O1W Na2 U1 105.6(4) . 8_556
O5 Na2 U1 115.9(3) . 8_556
O5 Na2 U1 36.0(2) 4_556 8_556
O3 Na2 U1 37.0(2) 8_556 8_556
O3 Na2 U1 78.5(3) 5_545 8_556
U1 Na2 U1 89.12(18) 5_545 8_556
O3W Na1 O3W 137.7(16) 3_655 .
O3W Na1 O2W 101.9(12) 3_655 .
O3W Na1 O2W 99.8(15) . .
O3W Na1 O2W 99.8(15) 3_655 3_655
O3W Na1 O2W 101.9(12) . 3_655
O2W Na1 O2W 116.8(11) . 3_655
C8 C9 C9 108.0(9) . 3_655

loop_
_geom_bond_atom_site_label_1
_geom_bond_atom_site_label_2
_geom_bond_distance
_geom_bond_site_symmetry_2
O6 C6 1.214(16) .
O6 U1 2.436(8) 5_545
O5 C6 1.303(14) .
O5 Na2 2.406(9) .
O5 U1 2.510(9) 5_545
C6 C5 1.483(17) .
C6 U1 2.849(13) 5_545
U1 O2 1.748(10) .
U1 O1 1.769(9) .
U1 O6 2.436(8) 5_455
U1 O4 2.440(7) .
U1 O7 2.441(9) .
U1 O8 2.495(9) .
U1 O5 2.510(9) 5_455
U1 O3 2.525(9) .
U1 C6 2.849(13) 5_455
U1 Na2 4.019(6) 5_455
O4 C1 1.276(16) .
O8 C7 1.273(18) .
O3 C1 1.271(15) .
O3 Na2 2.483(11) 5_455
O7 C7 1.278(17) .
C5 C4 1.343(18) .
C5 O9 1.365(14) .
C8 C9 1.340(19) .
C8 O10 1.387(14) .
C8 C7 1.45(2) .
O9 C2 1.379(14) .
O10 C8 1.387(14) 3_655
C2 C3 1.308(17) .
C2 C1 1.453(16) .
C4 C3 1.451(17) .
Na2 O1W 2.281(14) 4_556
Na2 O1W 2.281(14) .
Na2 O5 2.406(9) 4_556
Na2 O3 2.483(11) 8_556
Na2 O3 2.483(11) 5_545
Na2 U1 4.019(6) 5_545
Na2 U1 4.019(6) 8_556
Na1 O3W 2.080(10) 3_655
Na1 O3W 2.080(10) .
Na1 O2W 2.123(9) .
Na1 O2W 2.123(9) 3_655
C9 C9 1.38(3) 3_655
